data_7040617
loop_
_publ_author_name
'Zhang, Jin'
'Zhang, Haifeng'
'Chen, Yanmei'
'Zhang, Xiangfei'
'Li, Yahong'
'Liu, Wei'
'Dong, Yaping'

_publ_section_title
;
 A series of dinuclear lanthanide complexes with slow magnetic relaxation
 for Dy2 and Ho2.
;
_journal_issue 41
_journal_name_full 'Dalton transactions (Cambridge, England : 2003)'
_journal_page_first 16463
_journal_page_last 16470
_journal_paper_doi 10.1039/c6dt02962k
_journal_volume 45
_journal_year 2016
_chemical_formula_moiety 'C89 H89 Dy4 N9 O28'
_chemical_formula_sum 'C89 H89 Dy4 N9 O28'
_chemical_formula_weight 2382.70
_chemical_name_systematic
; 
 ? 
;
_space_group_IT_number 2
_symmetry_cell_setting triclinic
_symmetry_space_group_name_Hall '-P 1'
_symmetry_space_group_name_H-M 'P -1'
_atom_sites_solution_hydrogens geom
_atom_sites_solution_primary direct
_atom_sites_solution_secondary difmap
_audit_block_doi 10.5517/ccdc.csd.cc1lq39q
_audit_creation_method SHELXL-97
_audit_update_record
;
2016-08-31 deposited with the CCDC.
2016-09-13 downloaded from the CCDC.
;
_cell_angle_alpha 90.599(4)
_cell_angle_beta 101.174(5)
_cell_angle_gamma 110.914(4)
_cell_formula_units_Z 1
_cell_length_a 11.730(3)
_cell_length_b 13.274(3)
_cell_length_c 15.565(4)
_cell_measurement_reflns_used 15663
_cell_measurement_temperature 296(2)
_cell_measurement_theta_max 28.2
_cell_measurement_theta_min 0.985
_cell_volume 2212.5(9)
_computing_cell_refinement 'SAINT (Bruker, 2005)'
_computing_data_collection 'APEX-II (Bruker, 2005)'
_computing_data_reduction 'SAINT (Bruker, 2005)'
_computing_molecular_graphics 'Bruker SHELXTL'
_computing_publication_material 'Bruker SHELXTL'
_computing_structure_refinement 'SHELXL-97 (Sheldrick, 2008)'
_computing_structure_solution 'SHELXS-97 (Sheldrick, 2008)'
_diffrn_ambient_temperature 296(2)
_diffrn_measured_fraction_theta_full 0.985
_diffrn_measured_fraction_theta_max 0.985
_diffrn_measurement_device_type 'Bruker APEXII CCD'
_diffrn_measurement_method '\f and \w scans'
_diffrn_radiation_monochromator graphite
_diffrn_radiation_source 'fine-focus sealed tube'
_diffrn_radiation_type MoK\a
_diffrn_radiation_wavelength 0.71073
_diffrn_reflns_av_R_equivalents 0.0369
_diffrn_reflns_av_unetI/netI 0.0827
_diffrn_reflns_limit_h_max 13
_diffrn_reflns_limit_h_min -15
_diffrn_reflns_limit_k_max 17
_diffrn_reflns_limit_k_min -17
_diffrn_reflns_limit_l_max 20
_diffrn_reflns_limit_l_min -15
_diffrn_reflns_number 15663
_diffrn_reflns_theta_full 28.20
_diffrn_reflns_theta_max 28.20
_diffrn_reflns_theta_min 1.65
_exptl_absorpt_coefficient_mu 3.424
_exptl_absorpt_correction_T_max 0.455
_exptl_absorpt_correction_T_min 0.372
_exptl_absorpt_correction_type multi-scan
_exptl_absorpt_process_details sadabs
_exptl_crystal_colour yellow
_exptl_crystal_density_diffrn 1.788
_exptl_crystal_density_meas ?
_exptl_crystal_density_method 'not measured'
_exptl_crystal_description block
_exptl_crystal_F_000 1174
_exptl_crystal_size_max 0.30
_exptl_crystal_size_mid 0.25
_exptl_crystal_size_min 0.23
_refine_diff_density_max 1.830
_refine_diff_density_min -1.301
_refine_diff_density_rms 0.185
_refine_ls_extinction_method none
_refine_ls_goodness_of_fit_ref 0.990
_refine_ls_hydrogen_treatment constr
_refine_ls_matrix_type full
_refine_ls_number_parameters 590
_refine_ls_number_reflns 10733
_refine_ls_number_restraints 32
_refine_ls_restrained_S_all 0.997
_refine_ls_R_factor_all 0.0985
_refine_ls_R_factor_gt 0.0579
_refine_ls_shift/su_max 0.001
_refine_ls_shift/su_mean 0.000
_refine_ls_structure_factor_coef Fsqd
_refine_ls_weighting_details 'calc w=1/[\s^2^(Fo^2^)+(0.1048P)^2^+0.0000P] where P=(Fo^2^+2Fc^2^)/3'
_refine_ls_weighting_scheme calc
_refine_ls_wR_factor_gt 0.1593
_refine_ls_wR_factor_ref 0.1884
_reflns_number_gt 6619
_reflns_number_total 10904
_reflns_threshold_expression >2sigma(I)
_cod_data_source_file c6dt02962k2.cif
_cod_data_source_block t
_cod_depositor_comments
;
The following automatic conversions were performed:

'_exptl_crystal_density_meas' value 'not measured' was changed to '?'
- the value is perceived as not measured.

Automatic conversion script
Id: cif_fix_values 4268 2015-11-12 08:31:59Z antanas 

 Adding full bibliography for 7040616--7040622.cif.
;
_cod_original_cell_volume 2212.6(9)
_cod_database_code 7040617

loop_
_symmetry_equiv_pos_as_xyz
'x, y, z'
'-x, -y, -z'

loop_
_atom_site_label
_atom_site_type_symbol
_atom_site_fract_x
_atom_site_fract_y
_atom_site_fract_z
_atom_site_U_iso_or_equiv
_atom_site_adp_type
_atom_site_occupancy
_atom_site_symmetry_multiplicity
_atom_site_calc_flag
_atom_site_refinement_flags
_atom_site_disorder_assembly
_atom_site_disorder_group
Dy1 Dy 0.68054(4) 0.36995(3) 0.29568(3) 0.04518(14) Uani 1 1 d D A -1
N1 N 0.6198(7) 0.3133(5) 0.4324(5) 0.0463(16) Uani 1 1 d . A -1
C1 C 0.7046(9) 0.1459(7) 0.3707(6) 0.053(2) Uani 1 1 d . A -1
O1 O 0.6958(8) 0.2115(5) 0.3115(4) 0.069(2) Uani 1 1 d . A -1
Dy2 Dy 0.75459(4) 0.67066(3) 0.27466(2) 0.04315(14) Uani 1 1 d D A -1
O2 O 0.7066(5) 0.5324(4) 0.3680(3) 0.0424(13) Uani 1 1 d . A -1
N2 N 0.7127(6) 0.7153(6) 0.1225(5) 0.0477(17) Uani 1 1 d . A -1
C2 C 0.6685(9) 0.1494(6) 0.4524(6) 0.052(2) Uani 1 1 d . A -1
N3 N 0.4305(9) 0.2780(7) 0.1893(6) 0.065(2) Uani 1 1 d . A -1
O3 O 0.8773(6) 0.7235(5) 0.4309(4) 0.0550(16) Uani 1 1 d . A -1
C3 C 0.6762(8) 0.0686(6) 0.5134(6) 0.051(2) Uani 1 1 d . A -1
N4 N 0.5334(9) 0.6991(7) 0.3016(6) 0.062(2) Uani 1 1 d . A -1
O4 O 0.8659(6) 0.8404(5) 0.2712(4) 0.0591(17) Uani 1 1 d . A -1
C4 C 0.6439(9) 0.0645(8) 0.5963(7) 0.060(2) Uani 1 1 d . A -1
H4 H 0.6209 0.1193 0.6162 0.071 Uiso 1 1 calc R A -1
O5 O 0.6966(5) 0.5038(4) 0.1973(4) 0.0453(13) Uani 1 1 d . A -1
C5 C 0.6455(11) -0.0174(8) 0.6481(8) 0.072(3) Uani 1 1 d . A -1
H5 H 0.6214 -0.0195 0.7017 0.086 Uiso 1 1 calc R A -1
O6 O 0.7988(7) 0.3606(6) 0.1792(5) 0.0674(19) Uani 1 1 d . A -1
C6 C 0.6832(11) -0.0972(9) 0.6204(8) 0.075(3) Uani 1 1 d . A -1
H6 H 0.6829 -0.1530 0.6561 0.090 Uiso 1 1 calc R A -1
C7 C 0.7208(10) -0.0978(7) 0.5432(8) 0.068(3) Uani 1 1 d . A -1
H7 H 0.7470 -0.1521 0.5267 0.082 Uiso 1 1 calc R A -1
O7 O 0.90720(18) 0.4457(9) 0.3491(7) 0.145(4) Uani 1 1 d DU A -1
H7A H 0.9412 0.4394 0.3069 0.174 Uiso 1 1 d RD A -1
O8 O 0.4580(7) 0.3347(6) 0.2621(5) 0.068(2) Uani 1 1 d . A -1
C8 C 0.7189(9) -0.0138(7) 0.4888(6) 0.055(2) Uani 1 1 d . A -1
O9 O 0.5193(8) 0.2643(6) 0.1655(5) 0.071(2) Uani 1 1 d . A -1
C9 C 0.7575(9) -0.0114(7) 0.4069(7) 0.060(3) Uani 1 1 d . A -1
H9 H 0.7874 -0.0634 0.3911 0.072 Uiso 1 1 calc R A -1
C10 C 0.7509(10) 0.0649(7) 0.3530(7) 0.062(3) Uani 1 1 d . A -1
H10 H 0.7782 0.0647 0.3008 0.075 Uiso 1 1 calc R A -1
O10 O 0.3285(8) 0.2430(8) 0.1463(6) 0.107(3) Uani 1 1 d . A -1
C11 C 0.6219(8) 0.2297(7) 0.4758(6) 0.049(2) Uani 1 1 d . A -1
H11 H 0.5902 0.2217 0.5267 0.059 Uiso 1 1 calc R A -1
O11 O 0.9483(4) 0.6478(5) 0.2785(6) 0.087(3) Uani 1 1 d D A -1
H11A H 0.9497 0.5888 0.2998 0.105 Uiso 1 1 d RD A -1
O12 O 0.6330(7) 0.7343(6) 0.3558(5) 0.0694(19) Uani 1 1 d . A -1
C12 C 0.5640(9) 0.3827(7) 0.4711(6) 0.052(2) Uani 1 1 d . A -1
H12A H 0.5217 0.3459 0.5160 0.062 Uiso 1 1 calc R A -1
H12B H 0.5030 0.3964 0.4259 0.062 Uiso 1 1 calc R A -1
O13 O 0.5325(6) 0.6373(7) 0.2393(5) 0.077(2) Uani 1 1 d . A -1
C13 C 0.6662(8) 0.4896(6) 0.5115(6) 0.0460(19) Uani 1 1 d . A -1
C14 C 0.7288(7) 0.5579(7) 0.4567(5) 0.0408(18) Uani 1 1 d . A -1
O14 O 0.4383(8) 0.7149(7) 0.3089(6) 0.091(3) Uani 1 1 d . A -1
C15 C 0.8239(8) 0.6581(7) 0.4929(5) 0.048(2) Uani 1 1 d . A -1
C16 C 0.8566(10) 0.6873(7) 0.5818(6) 0.059(2) Uani 1 1 d . A -1
H16 H 0.9216 0.7518 0.6050 0.071 Uiso 1 1 calc R A -1
C17 C 0.7900(12) 0.6177(8) 0.6361(7) 0.070(3) Uani 1 1 d . A -1
H17 H 0.8087 0.6373 0.6962 0.084 Uiso 1 1 calc R A -1
C18 C 0.6945(11) 0.5180(8) 0.6017(6) 0.061(3) Uani 1 1 d . A -1
H18 H 0.6511 0.4718 0.6386 0.073 Uiso 1 1 calc R A -1
C19 C 0.9866(10) 0.8133(8) 0.4622(7) 0.071(3) Uani 1 1 d . A -1
H19A H 1.0121 0.8132 0.5247 0.107 Uiso 1 1 calc R A -1
H19B H 0.9713 0.8784 0.4492 0.107 Uiso 1 1 calc R A -1
H19C H 1.0514 0.8098 0.4344 0.107 Uiso 1 1 calc R A -1
C20 C 0.8973(8) 0.9188(7) 0.2194(6) 0.053(2) Uani 1 1 d . A -1
C21 C 0.8437(8) 0.9106(6) 0.1300(6) 0.0457(19) Uani 1 1 d . A -1
C22 C 0.8799(8) 1.0011(7) 0.0787(6) 0.050(2) Uani 1 1 d . A -1
C23 C 0.8298(10) 1.0017(8) -0.0086(7) 0.060(2) Uani 1 1 d . A -1
H23 H 0.7663 0.9395 -0.0377 0.072 Uiso 1 1 calc R A -1
C24 C 0.8704(11) 1.0909(9) -0.0544(8) 0.076(3) Uani 1 1 d . A -1
H24 H 0.8294 1.0916 -0.1117 0.092 Uiso 1 1 calc R A -1
C25 C 0.9788(11) 1.1850(9) -0.0118(9) 0.079(3) Uani 1 1 d . A -1
H25 H 1.0103 1.2437 -0.0438 0.095 Uiso 1 1 calc R A -1
C26 C 1.0333(10) 1.1877(8) 0.0725(8) 0.063(3) Uani 1 1 d . A -1
H26 H 1.1017 1.2478 0.0997 0.075 Uiso 1 1 calc R A -1
C27 C 0.9848(9) 1.0977(7) 0.1189(7) 0.057(2) Uani 1 1 d . A -1
C28 C 1.0432(9) 1.1022(7) 0.2069(7) 0.062(3) Uani 1 1 d . A -1
H28 H 1.1117 1.1635 0.2318 0.075 Uiso 1 1 calc R A -1
C29 C 1.0006(11) 1.0167(7) 0.2577(7) 0.068(3) Uani 1 1 d . A -1
H29 H 1.0387 1.0225 0.3168 0.081 Uiso 1 1 calc R A -1
C30 C 0.7533(9) 0.8100(7) 0.0877(6) 0.052(2) Uani 1 1 d . A -1
H30 H 0.7186 0.8104 0.0287 0.062 Uiso 1 1 calc R A -1
C31 C 0.6255(8) 0.6233(7) 0.0591(6) 0.054(2) Uani 1 1 d . A -1
H31A H 0.5504 0.5872 0.0811 0.064 Uiso 1 1 calc R A -1
H31B H 0.6018 0.6497 0.0031 0.064 Uiso 1 1 calc R A -1
C32 C 0.6869(9) 0.5466(7) 0.0471(6) 0.056(2) Uani 1 1 d . A -1
C33 C 0.7191(9) 0.4887(7) 0.1186(6) 0.050(2) Uani 1 1 d . A -1
C34 C 0.7764(10) 0.4152(8) 0.1045(7) 0.061(3) Uani 1 1 d . A -1
C35 C 0.8046(14) 0.4014(10) 0.0251(8) 0.093(4) Uani 1 1 d . A -1
H35 H 0.8423 0.3521 0.0172 0.112 Uiso 1 1 calc R A -1
C36 C 0.7788(14) 0.4579(10) -0.0409(8) 0.097(5) Uani 1 1 d . A -1
H36 H 0.8023 0.4497 -0.0935 0.116 Uiso 1 1 calc R A -1
C37 C 0.7179(12) 0.5283(9) -0.0334(7) 0.078(4) Uani 1 1 d . A -1
H37 H 0.6973 0.5639 -0.0817 0.094 Uiso 1 1 calc R A -1
C38 C 0.8717(14) 0.2951(10) 0.1762(9) 0.097(4) Uani 1 1 d . A -1
H38A H 0.8258 0.2339 0.1340 0.145 Uiso 1 1 calc R A -1
H38B H 0.8900 0.2705 0.2332 0.145 Uiso 1 1 calc R A -1
H38C H 0.9483 0.3370 0.1594 0.145 Uiso 1 1 calc R A -1
C39 C 1.0700(15) 0.7255(10) 0.2662(15) 0.153(8) Uani 1 1 d D A -1
H39A H 1.0564 0.7802 0.2290 0.183 Uiso 1 1 calc R A -1
H39B H 1.1208 0.7616 0.3226 0.183 Uiso 1 1 calc R A -1
C40 C 1.132(2) 0.6710(18) 0.2273(16) 0.196(11) Uani 1 1 d . A -1
H40A H 1.2115 0.7218 0.2202 0.294 Uiso 1 1 calc R A -1
H40B H 1.0828 0.6369 0.1708 0.294 Uiso 1 1 calc R A -1
H40C H 1.1456 0.6170 0.2642 0.294 Uiso 1 1 calc R A -1
C41 C 0.9453(12) 0.4541(11) 0.4362(7) 0.150(5) Uani 1 1 d DU A -1
H41A H 0.9721 0.3952 0.4548 0.180 Uiso 1 1 calc RD A -1
H41B H 0.8791 0.4537 0.4652 0.180 Uiso 1 1 calc RD A -1
C42 C 1.0533(12) 0.5614(12) 0.4563(10) 0.150(5) Uani 1 1 d D A -1
H42A H 1.0896 0.5718 0.5181 0.225 Uiso 1 1 calc R A -1
H42B H 1.0238 0.6188 0.4400 0.225 Uiso 1 1 calc RD A -1
H42C H 1.1150 0.5618 0.4237 0.225 Uiso 1 1 calc R A -1
N5 N 0.5323(13) 0.0161(7) 0.1579(6) 0.065(3) Uani 0.50 1 d PG B -1
C43 C 0.5296(15) 0.0336(7) 0.0697(7) 0.065(3) Uani 0.50 1 d PGU B -1
H43 H 0.5510 0.1036 0.0524 0.078 Uiso 0.50 1 calc PR B -1
C44 C 0.4947(15) -0.0536(10) 0.0074(5) 0.073(5) Uani 0.50 1 d PGU B -1
H44 H 0.4928 -0.0419 -0.0516 0.087 Uiso 0.50 1 calc PR B -1
C45 C 0.4627(15) -0.1583(8) 0.0333(7) 0.074(5) Uani 0.50 1 d PGU B -1
H45 H 0.4394 -0.2167 -0.0084 0.089 Uiso 0.50 1 calc PR B -1
C46 C 0.4655(14) -0.1758(6) 0.1214(7) 0.061(5) Uani 0.50 1 d PGU B -1
H46 H 0.4440 -0.2459 0.1387 0.073 Uiso 0.50 1 calc PR B -1
C47 C 0.5003(13) -0.0887(8) 0.1837(5) 0.050(4) Uani 0.50 1 d PG B -1
H47 H 0.5022 -0.1004 0.2427 0.060 Uiso 0.50 1 calc PR B -1

loop_
_atom_site_aniso_label
_atom_site_aniso_U_11
_atom_site_aniso_U_22
_atom_site_aniso_U_33
_atom_site_aniso_U_23
_atom_site_aniso_U_13
_atom_site_aniso_U_12
Dy1 0.0530(3) 0.0391(2) 0.0448(2) -0.00188(17) 0.01057(18) 0.01854(18)
N1 0.050(4) 0.038(3) 0.058(4) -0.002(3) 0.012(3) 0.024(3)
C1 0.068(6) 0.036(4) 0.052(5) -0.009(4) 0.007(4) 0.020(4)
O1 0.107(6) 0.067(4) 0.060(4) 0.017(3) 0.032(4) 0.056(4)
Dy2 0.0445(2) 0.0377(2) 0.0444(2) -0.00082(16) 0.01157(17) 0.01060(17)
O2 0.045(3) 0.042(3) 0.037(3) 0.001(2) 0.005(2) 0.015(2)
N2 0.044(4) 0.050(4) 0.045(4) 0.000(3) 0.011(3) 0.012(3)
C2 0.052(5) 0.029(4) 0.072(6) -0.005(4) 0.009(4) 0.013(4)
N3 0.060(6) 0.070(5) 0.051(5) 0.006(4) 0.010(4) 0.006(5)
O3 0.048(3) 0.045(3) 0.058(4) -0.003(3) 0.002(3) 0.005(3)
C3 0.050(5) 0.036(4) 0.059(5) -0.003(4) 0.004(4) 0.009(4)
N4 0.069(6) 0.062(5) 0.070(6) 0.017(4) 0.032(5) 0.033(5)
O4 0.064(4) 0.039(3) 0.057(4) 0.000(3) 0.007(3) 0.000(3)
C4 0.064(6) 0.055(5) 0.068(6) 0.013(5) 0.020(5) 0.029(5)
O5 0.053(3) 0.042(3) 0.041(3) -0.001(2) 0.014(3) 0.016(3)
C5 0.079(8) 0.061(6) 0.074(7) 0.022(6) 0.017(6) 0.023(6)
O6 0.075(5) 0.068(4) 0.078(5) 0.003(4) 0.029(4) 0.043(4)
C6 0.072(7) 0.061(6) 0.084(8) 0.023(6) 0.003(6) 0.022(6)
C7 0.075(7) 0.041(5) 0.084(8) 0.012(5) -0.005(6) 0.027(5)
O7 0.088(6) 0.161(8) 0.181(10) -0.074(8) -0.037(6) 0.078(6)
O8 0.057(4) 0.086(5) 0.053(4) -0.006(4) 0.014(3) 0.015(4)
C8 0.057(6) 0.038(4) 0.066(6) 0.003(4) 0.006(5) 0.015(4)
O9 0.079(5) 0.063(4) 0.060(4) -0.007(3) 0.012(4) 0.016(4)
C9 0.059(6) 0.037(4) 0.083(7) -0.004(5) 0.004(5) 0.023(4)
C10 0.075(7) 0.044(5) 0.071(6) -0.010(5) 0.009(5) 0.029(5)
O10 0.059(5) 0.142(8) 0.084(6) -0.007(6) -0.012(4) 0.009(5)
C11 0.057(5) 0.043(4) 0.053(5) 0.003(4) 0.019(4) 0.021(4)
O11 0.046(4) 0.083(5) 0.127(7) -0.013(5) 0.025(4) 0.013(4)
O12 0.060(4) 0.064(4) 0.081(5) -0.018(4) 0.017(4) 0.019(4)
C12 0.060(6) 0.047(5) 0.057(5) 0.004(4) 0.027(4) 0.022(4)
O13 0.049(4) 0.112(6) 0.061(4) -0.012(4) 0.008(3) 0.021(4)
C13 0.055(5) 0.040(4) 0.048(5) -0.001(4) 0.015(4) 0.021(4)
C14 0.040(4) 0.045(4) 0.043(4) 0.003(4) 0.010(3) 0.023(4)
O14 0.096(6) 0.119(7) 0.099(6) 0.051(5) 0.055(5) 0.072(6)
C15 0.056(5) 0.047(5) 0.039(4) -0.007(4) 0.001(4) 0.021(4)
C16 0.076(7) 0.043(5) 0.056(6) 0.002(4) 0.010(5) 0.021(5)
C17 0.115(9) 0.062(6) 0.045(5) -0.006(5) 0.006(6) 0.052(6)
C18 0.092(8) 0.050(5) 0.049(5) 0.009(4) 0.020(5) 0.032(5)
C19 0.074(7) 0.052(5) 0.057(6) 0.005(5) 0.004(5) -0.008(5)
C20 0.046(5) 0.043(5) 0.064(6) 0.001(4) 0.016(4) 0.006(4)
C21 0.048(5) 0.035(4) 0.056(5) 0.005(4) 0.017(4) 0.015(4)
C22 0.052(5) 0.041(4) 0.063(6) 0.006(4) 0.021(4) 0.020(4)
C23 0.059(6) 0.050(5) 0.069(6) 0.010(5) 0.017(5) 0.017(5)
C24 0.082(8) 0.075(7) 0.088(8) 0.031(6) 0.035(7) 0.039(6)
C25 0.087(8) 0.055(6) 0.115(10) 0.033(6) 0.054(8) 0.031(6)
C26 0.069(7) 0.045(5) 0.085(8) 0.019(5) 0.037(6) 0.022(5)
C27 0.068(6) 0.044(5) 0.065(6) 0.005(4) 0.032(5) 0.020(4)
C28 0.056(6) 0.042(5) 0.080(7) 0.005(5) 0.014(5) 0.007(4)
C29 0.088(8) 0.042(5) 0.068(6) -0.006(5) 0.010(6) 0.020(5)
C30 0.063(6) 0.047(5) 0.045(5) 0.005(4) 0.018(4) 0.016(4)
C31 0.049(5) 0.044(5) 0.051(5) 0.000(4) 0.007(4) 0.000(4)
C32 0.048(5) 0.043(5) 0.060(6) -0.005(4) 0.011(4) -0.003(4)
C33 0.055(5) 0.040(4) 0.043(5) -0.003(4) 0.016(4) 0.002(4)
C34 0.064(6) 0.059(6) 0.062(6) -0.006(5) 0.024(5) 0.020(5)
C35 0.149(13) 0.076(8) 0.081(8) 0.009(7) 0.071(9) 0.047(8)
C36 0.150(14) 0.072(8) 0.080(9) -0.002(7) 0.072(9) 0.028(8)
C37 0.105(9) 0.059(6) 0.053(6) 0.006(5) 0.021(6) 0.005(6)
C38 0.140(12) 0.093(9) 0.106(10) 0.023(8) 0.076(9) 0.073(9)
C39 0.110(14) 0.144(16) 0.23(2) 0.013(16) 0.070(15) 0.055(13)
C40 0.25(3) 0.18(2) 0.23(3) 0.000(19) 0.11(2) 0.13(2)
C41 0.093(7) 0.167(9) 0.195(10) -0.053(10) -0.016(8) 0.079(6)
C42 0.093(7) 0.167(9) 0.195(10) -0.053(10) -0.016(8) 0.079(6)
N5 0.089(9) 0.055(6) 0.046(6) 0.009(5) 0.017(6) 0.019(6)
C43 0.089(9) 0.055(6) 0.046(6) 0.009(5) 0.017(6) 0.019(6)
C44 0.093(11) 0.064(8) 0.045(8) 0.003(7) 0.023(8) 0.006(9)
C45 0.091(12) 0.066(10) 0.054(8) 0.008(8) 0.019(9) 0.014(9)
C46 0.077(11) 0.052(9) 0.041(8) 0.020(7) 0.008(8) 0.013(8)
C47 0.060(11) 0.042(9) 0.054(10) 0.024(8) 0.021(8) 0.021(8)

loop_
_atom_type_symbol
_atom_type_description
_atom_type_scat_dispersion_real
_atom_type_scat_dispersion_imag
_atom_type_scat_source
C C 0.0033 0.0016 'International Tables Vol C Tables 4.2.6.8 and 6.1.1.4'
H H 0.0000 0.0000 'International Tables Vol C Tables 4.2.6.8 and 6.1.1.4'
N N 0.0061 0.0033 'International Tables Vol C Tables 4.2.6.8 and 6.1.1.4'
O O 0.0106 0.0060 'International Tables Vol C Tables 4.2.6.8 and 6.1.1.4'
Dy Dy -0.1892 4.4098 'International Tables Vol C Tables 4.2.6.8 and 6.1.1.4'

loop_
_geom_angle_atom_site_label_1
_geom_angle_atom_site_label_2
_geom_angle_atom_site_label_3
_geom_angle
O1 Dy1 O2 145.1(2)
O1 Dy1 O5 142.3(2)
O2 Dy1 O5 69.54(19)
O1 Dy1 N1 73.5(2)
O2 Dy1 N1 77.9(2)
O5 Dy1 N1 143.9(2)
O1 Dy1 O8 105.4(3)
O2 Dy1 O8 87.1(2)
O5 Dy1 O8 85.8(2)
N1 Dy1 O8 77.3(2)
O1 Dy1 O7 86.2(3)
O2 Dy1 O7 78.8(3)
O5 Dy1 O7 89.8(3)
N1 Dy1 O7 98.8(3)
O8 Dy1 O7 165.9(3)
O1 Dy1 O9 80.5(3)
O2 Dy1 O9 129.6(2)
O5 Dy1 O9 79.4(2)
N1 Dy1 O9 112.0(2)
O8 Dy1 O9 51.2(3)
O7 Dy1 O9 140.9(3)
O1 Dy1 O6 78.8(2)
O2 Dy1 O6 122.1(2)
O5 Dy1 O6 65.3(2)
N1 Dy1 O6 149.7(2)
O8 Dy1 O6 122.5(2)
O7 Dy1 O6 67.0(3)
O9 Dy1 O6 74.4(3)
O1 Dy1 N3 93.0(3)
O2 Dy1 N3 109.3(3)
O5 Dy1 N3 81.9(2)
N1 Dy1 N3 95.1(2)
O8 Dy1 N3 25.9(3)
O7 Dy1 N3 165.2(3)
O9 Dy1 N3 25.3(2)
O6 Dy1 N3 98.3(3)
O1 Dy1 Dy2 163.5(2)
O2 Dy1 Dy2 35.18(13)
O5 Dy1 Dy2 35.05(13)
N1 Dy1 Dy2 112.83(15)
O8 Dy1 Dy2 90.96(19)
O7 Dy1 Dy2 77.9(3)
O9 Dy1 Dy2 109.40(18)
O6 Dy1 Dy2 90.99(16)
N3 Dy1 Dy2 101.34(19)
C11 N1 C12 114.7(8)
C11 N1 Dy1 131.4(6)
C12 N1 Dy1 113.8(5)
O1 C1 C10 118.2(9)
O1 C1 C2 123.7(8)
C10 C1 C2 118.1(9)
C1 O1 Dy1 141.2(6)
O4 Dy2 O5 141.0(2)
O4 Dy2 O2 143.1(2)
O5 Dy2 O2 69.64(19)
O4 Dy2 O11 83.3(3)
O5 Dy2 O11 76.3(2)
O2 Dy2 O11 88.3(2)
O4 Dy2 O12 86.0(3)
O5 Dy2 O12 128.1(2)
O2 Dy2 O12 81.1(2)
O11 Dy2 O12 146.0(3)
O4 Dy2 O13 111.6(3)
O5 Dy2 O13 84.4(2)
O2 Dy2 O13 86.4(2)
O11 Dy2 O13 160.6(3)
O12 Dy2 O13 51.1(2)
O4 Dy2 N2 72.6(2)
O5 Dy2 N2 78.2(2)
O2 Dy2 N2 144.3(2)
O11 Dy2 N2 99.2(3)
O12 Dy2 N2 108.3(3)
O13 Dy2 N2 75.0(2)
O4 Dy2 O3 77.5(2)
O5 Dy2 O3 125.9(2)
O2 Dy2 O3 65.75(18)
O11 Dy2 O3 73.5(3)
O12 Dy2 O3 72.7(2)
O13 Dy2 O3 120.6(2)
N2 Dy2 O3 149.8(2)
O4 Dy2 N4 97.3(3)
O5 Dy2 N4 108.2(2)
O2 Dy2 N4 85.4(2)
O11 Dy2 N4 170.3(3)
O12 Dy2 N4 25.3(2)
O13 Dy2 N4 26.0(2)
N2 Dy2 N4 90.2(2)
O3 Dy2 N4 97.2(2)
O4 Dy2 Dy1 158.64(19)
O5 Dy2 Dy1 35.43(14)
O2 Dy2 Dy1 34.91(13)
O11 Dy2 Dy1 75.52(16)
O12 Dy2 Dy1 109.89(18)
O13 Dy2 Dy1 89.7(2)
N2 Dy2 Dy1 113.42(16)
O3 Dy2 Dy1 93.40(14)
N4 Dy2 Dy1 103.00(17)
C14 O2 Dy1 128.0(5)
C14 O2 Dy2 119.6(5)
Dy1 O2 Dy2 109.9(2)
C30 N2 C31 114.8(7)
C30 N2 Dy2 130.3(6)
C31 N2 Dy2 114.9(5)
C1 C2 C11 121.5(8)
C1 C2 C3 119.7(8)
C11 C2 C3 118.7(9)
O10 N3 O9 122.0(10)
O10 N3 O8 122.5(11)
O9 N3 O8 115.4(8)
O10 N3 Dy1 178.4(9)
O9 N3 Dy1 59.1(5)
O8 N3 Dy1 56.4(5)
C15 O3 C19 117.2(7)
C15 O3 Dy2 114.9(4)
C19 O3 Dy2 127.7(6)
C4 C3 C8 116.6(8)
C4 C3 C2 124.7(9)
C8 C3 C2 118.7(9)
O14 N4 O12 124.4(10)
O14 N4 O13 121.2(10)
O12 N4 O13 114.3(9)
O14 N4 Dy2 176.2(7)
O12 N4 Dy2 57.3(5)
O13 N4 Dy2 57.7(5)
C20 O4 Dy2 144.2(6)
C5 C4 C3 121.8(10)
C5 C4 H4 119.1
C3 C4 H4 119.1
C33 O5 Dy2 125.1(5)
C33 O5 Dy1 120.0(5)
Dy2 O5 Dy1 109.5(2)
C4 C5 C6 119.6(11)
C4 C5 H5 120.2
C6 C5 H5 120.2
C34 O6 C38 117.3(8)
C34 O6 Dy1 115.4(6)
C38 O6 Dy1 126.7(6)
C7 C6 C5 122.8(10)
C7 C6 H6 118.6
C5 C6 H6 118.6
C6 C7 C8 118.1(11)
C6 C7 H7 120.9
C8 C7 H7 120.9
C41 O7 Dy1 115.0(6)
C41 O7 H7A 132.9
Dy1 O7 H7A 108.1
N3 O8 Dy1 97.8(6)
C7 C8 C9 120.0(10)
C7 C8 C3 120.9(10)
C9 C8 C3 119.1(8)
N3 O9 Dy1 95.6(6)
C10 C9 C8 120.6(9)
C10 C9 H9 119.7
C8 C9 H9 119.7
C9 C10 C1 123.7(10)
C9 C10 H10 118.2
C1 C10 H10 118.2
N1 C11 C2 126.2(9)
N1 C11 H11 116.9
C2 C11 H11 116.9
C39 O11 Dy2 130.6(7)
C39 O11 H11A 115.7
Dy2 O11 H11A 112.6
N4 O12 Dy2 97.5(6)
N1 C12 C13 109.7(7)
N1 C12 H12A 109.7
C13 C12 H12A 109.7
N1 C12 H12B 109.7
C13 C12 H12B 109.7
H12A C12 H12B 108.2
N4 O13 Dy2 96.3(6)
C14 C13 C18 120.7(8)
C14 C13 C12 118.3(8)
C18 C13 C12 121.1(8)
C13 C14 O2 122.8(7)
C13 C14 C15 119.1(8)
O2 C14 C15 118.0(7)
C16 C15 O3 123.9(8)
C16 C15 C14 121.8(8)
O3 C15 C14 114.3(7)
C15 C16 C17 118.2(9)
C15 C16 H16 120.9
C17 C16 H16 120.9
C16 C17 C18 121.2(9)
C16 C17 H17 119.4
C18 C17 H17 119.4
C13 C18 C17 119.1(9)
C13 C18 H18 120.5
C17 C18 H18 120.5
O3 C19 H19A 109.5
O3 C19 H19B 109.5
H19A C19 H19B 109.5
O3 C19 H19C 109.5
H19A C19 H19C 109.5
H19B C19 H19C 109.5
O4 C20 C21 124.5(8)
O4 C20 C29 116.4(9)
C21 C20 C29 118.9(8)
C20 C21 C30 120.1(8)
C20 C21 C22 121.1(8)
C30 C21 C22 118.8(8)
C23 C22 C21 125.2(8)
C23 C22 C27 116.3(8)
C21 C22 C27 118.2(8)
C22 C23 C24 122.3(10)
C22 C23 H23 118.9
C24 C23 H23 118.9
C23 C24 C25 119.2(11)
C23 C24 H24 120.4
C25 C24 H24 120.4
C26 C25 C24 120.8(10)
C26 C25 H25 119.6
C24 C25 H25 119.6
C25 C26 C27 118.5(10)
C25 C26 H26 120.8
C27 C26 H26 120.8
C28 C27 C26 117.5(9)
C28 C27 C22 119.8(8)
C26 C27 C22 122.7(10)
C29 C28 C27 121.2(9)
C29 C28 H28 119.4
C27 C28 H28 119.4
C28 C29 C20 120.4(10)
C28 C29 H29 119.8
C20 C29 H29 119.8
N2 C30 C21 127.9(8)
N2 C30 H30 116.0
C21 C30 H30 116.0
C32 C31 N2 109.3(7)
C32 C31 H31A 109.8
N2 C31 H31A 109.8
C32 C31 H31B 109.8
N2 C31 H31B 109.8
H31A C31 H31B 108.3
C37 C32 C33 117.5(10)
C37 C32 C31 122.4(10)
C33 C32 C31 120.1(9)
O5 C33 C34 120.2(9)
O5 C33 C32 121.2(9)
C34 C33 C32 118.6(9)
C35 C34 C33 121.1(11)
C35 C34 O6 126.1(10)
C33 C34 O6 112.7(8)
C36 C35 C34 120.6(13)
C36 C35 H35 119.7
C34 C35 H35 119.7
C35 C36 C37 121.7(11)
C35 C36 H36 119.1
C37 C36 H36 119.1
C36 C37 C32 120.4(11)
C36 C37 H37 119.8
C32 C37 H37 119.8
C40 C39 O11 110.1(14)
C40 C39 H39A 109.6
O11 C39 H39A 109.6
C40 C39 H39B 109.6
O11 C39 H39B 109.6
H39A C39 H39B 108.2
C39 C40 H40A 109.5
C39 C40 H40B 109.5
H40A C40 H40B 109.5
C39 C40 H40C 109.5
H40A C40 H40C 109.5
H40B C40 H40C 109.5
O7 C41 C42 104.2(6)
O7 C41 H41A 110.9
C42 C41 H41A 110.9
O7 C41 H41B 110.9
C42 C41 H41B 110.9
H41A C41 H41B 108.9
C41 C42 H42A 109.5
C41 C42 H42B 109.5
H42A C42 H42B 109.5
C41 C42 H42C 109.5
H42A C42 H42C 109.5
H42B C42 H42C 109.5
C43 N5 C47 120.0
C44 C43 N5 120.0
C44 C43 H43 120.0
N5 C43 H43 120.0
C45 C44 C43 120.0
C45 C44 H44 120.0
C43 C44 H44 120.0
C44 C45 C46 120.0
C44 C45 H45 120.0
C46 C45 H45 120.0
C47 C46 C45 120.0
C47 C46 H46 120.0
C45 C46 H46 120.0
C46 C47 N5 120.0
C46 C47 H47 120.0
N5 C47 H47 120.0

loop_
_geom_bond_atom_site_label_1
_geom_bond_atom_site_label_2
_geom_bond_distance
Dy1 O1 2.186(6)
Dy1 O2 2.314(5)
Dy1 O5 2.339(6)
Dy1 N1 2.416(7)
Dy1 O8 2.429(7)
Dy1 O7 2.447(3)
Dy1 O9 2.492(7)
Dy1 O6 2.513(7)
Dy1 N3 2.890(9)
Dy1 Dy2 3.8024(11)
N1 C11 1.311(11)
N1 C12 1.488(11)
C1 O1 1.290(11)
C1 C10 1.412(13)
C1 C2 1.420(13)
Dy2 O4 2.171(5)
Dy2 O5 2.317(5)
Dy2 O2 2.330(5)
Dy2 O11 2.387(2)
Dy2 O12 2.424(7)
Dy2 O13 2.430(7)
Dy2 N2 2.448(7)
Dy2 O3 2.523(6)
Dy2 N4 2.857(9)
O2 C14 1.370(9)
N2 C30 1.336(11)
N2 C31 1.485(10)
C2 C11 1.433(12)
C2 C3 1.455(12)
N3 O10 1.175(11)
N3 O9 1.241(12)
N3 O8 1.272(11)
O3 C15 1.394(10)
O3 C19 1.399(10)
C3 C4 1.409(13)
C3 C8 1.432(13)
N4 O14 1.233(11)
N4 O12 1.231(11)
N4 O13 1.259(11)
O4 C20 1.315(10)
C4 C5 1.364(13)
C4 H4 0.9300
O5 C33 1.330(10)
C5 C6 1.379(16)
C5 H5 0.9300
O6 C34 1.407(12)
O6 C38 1.426(13)
C6 C7 1.358(16)
C6 H6 0.9300
C7 C8 1.412(13)
C7 H7 0.9300
O7 C41 1.331(5)
O7 H7A 0.8506
C8 C9 1.429(14)
C9 C10 1.337(14)
C9 H9 0.9300
C10 H10 0.9300
C11 H11 0.9300
O11 C39 1.482(8)
O11 H11A 0.8582
C12 C13 1.523(12)
C12 H12A 0.9700
C12 H12B 0.9700
C13 C14 1.368(11)
C13 C18 1.394(12)
C14 C15 1.419(11)
C15 C16 1.374(12)
C16 C17 1.392(14)
C16 H16 0.9300
C17 C18 1.410(15)
C17 H17 0.9300
C18 H18 0.9300
C19 H19A 0.9600
C19 H19B 0.9600
C19 H19C 0.9600
C20 C21 1.397(13)
C20 C29 1.446(13)
C21 C30 1.429(12)
C21 C22 1.432(11)
C22 C23 1.373(13)
C22 C27 1.452(12)
C23 C24 1.372(14)
C23 H23 0.9300
C24 C25 1.463(16)
C24 H24 0.9300
C25 C26 1.338(16)
C25 H25 0.9300
C26 C27 1.400(12)
C26 H26 0.9300
C27 C28 1.398(14)
C28 C29 1.390(13)
C28 H28 0.9300
C29 H29 0.9300
C30 H30 0.9300
C31 C32 1.470(14)
C31 H31A 0.9700
C31 H31B 0.9700
C32 C37 1.414(14)
C32 C33 1.426(13)
C33 C34 1.405(14)
C34 C35 1.367(14)
C35 C36 1.330(18)
C35 H35 0.9300
C36 C37 1.380(18)
C36 H36 0.9300
C37 H37 0.9300
C38 H38A 0.9600
C38 H38B 0.9600
C38 H38C 0.9600
C39 C40 1.40(2)
C39 H39A 0.9700
C39 H39B 0.9700
C40 H40A 0.9600
C40 H40B 0.9600
C40 H40C 0.9600
C41 C42 1.5098(11)
C41 H41A 0.9700
C41 H41B 0.9700
C42 H42A 0.9600
C42 H42B 0.9600
C42 H42C 0.9600
N5 C43 1.3900
N5 C47 1.3900
C43 C44 1.3900
C43 H43 0.9300
C44 C45 1.3900
C44 H44 0.9300
C45 C46 1.3900
C45 H45 0.9300
C46 C47 1.3900
C46 H46 0.9300
C47 H47 0.9300

loop_
_geom_hbond_atom_site_label_D
_geom_hbond_atom_site_label_H
_geom_hbond_atom_site_label_A
_geom_hbond_distance_DH
_geom_hbond_distance_HA
_geom_hbond_distance_DA
_geom_hbond_angle_DHA
O7 H7A O6 0.85 2.29 2.738(12) 112.9
O11 H11A O7 0.86 1.99 2.826(13) 165.2

loop_
_geom_torsion_atom_site_label_1
_geom_torsion_atom_site_label_2
_geom_torsion_atom_site_label_3
_geom_torsion_atom_site_label_4
_geom_torsion
O1 Dy1 N1 C11 6.3(8)
O2 Dy1 N1 C11 -153.5(8)
O5 Dy1 N1 C11 -179.0(7)
O8 Dy1 N1 C11 116.8(8)
O7 Dy1 N1 C11 -77.0(8)
O9 Dy1 N1 C11 78.5(8)
O6 Dy1 N1 C11 -18.3(10)
N3 Dy1 N1 C11 97.9(8)
Dy2 Dy1 N1 C11 -157.6(7)
O1 Dy1 N1 C12 -170.0(6)
O2 Dy1 N1 C12 30.2(5)
O5 Dy1 N1 C12 4.7(8)
O8 Dy1 N1 C12 -59.5(6)
O7 Dy1 N1 C12 106.7(6)
O9 Dy1 N1 C12 -97.9(6)
O6 Dy1 N1 C12 165.4(5)
N3 Dy1 N1 C12 -78.5(6)
Dy2 Dy1 N1 C12 26.1(6)
C10 C1 O1 Dy1 -160.5(8)
C2 C1 O1 Dy1 20.6(17)
O2 Dy1 O1 C1 17.2(14)
O5 Dy1 O1 C1 166.0(10)
N1 Dy1 O1 C1 -19.1(11)
O8 Dy1 O1 C1 -90.5(11)
O7 Dy1 O1 C1 81.3(11)
O9 Dy1 O1 C1 -135.6(12)
O6 Dy1 O1 C1 148.6(12)
N3 Dy1 O1 C1 -113.5(11)
Dy2 Dy1 O1 C1 96.1(12)
O1 Dy1 Dy2 O4 -2.6(8)
O2 Dy1 Dy2 O4 100.1(5)
O5 Dy1 Dy2 O4 -95.0(5)
N1 Dy1 Dy2 O4 107.0(5)
O8 Dy1 Dy2 O4 -176.3(5)
O7 Dy1 Dy2 O4 12.4(5)
O9 Dy1 Dy2 O4 -127.6(5)
O6 Dy1 Dy2 O4 -53.8(5)
N3 Dy1 Dy2 O4 -152.5(5)
O1 Dy1 Dy2 O5 92.3(7)
O2 Dy1 Dy2 O5 -165.0(3)
N1 Dy1 Dy2 O5 -158.0(3)
O8 Dy1 Dy2 O5 -81.4(3)
O7 Dy1 Dy2 O5 107.4(3)
O9 Dy1 Dy2 O5 -32.6(3)
O6 Dy1 Dy2 O5 41.2(3)
N3 Dy1 Dy2 O5 -57.5(3)
O1 Dy1 Dy2 O2 -102.7(7)
O5 Dy1 Dy2 O2 165.0(3)
N1 Dy1 Dy2 O2 7.0(3)
O8 Dy1 Dy2 O2 83.6(3)
O7 Dy1 Dy2 O2 -87.6(3)
O9 Dy1 Dy2 O2 132.4(3)
O6 Dy1 Dy2 O2 -153.8(3)
N3 Dy1 Dy2 O2 107.5(3)
O1 Dy1 Dy2 O11 5.8(6)
O2 Dy1 Dy2 O11 108.5(3)
O5 Dy1 Dy2 O11 -86.6(3)
N1 Dy1 Dy2 O11 115.4(3)
O8 Dy1 Dy2 O11 -167.9(3)
O7 Dy1 Dy2 O11 20.8(3)
O9 Dy1 Dy2 O11 -119.2(3)
O6 Dy1 Dy2 O11 -45.4(3)
N3 Dy1 Dy2 O11 -144.1(3)
O1 Dy1 Dy2 O12 -139.0(7)
O2 Dy1 Dy2 O12 -36.3(3)
O5 Dy1 Dy2 O12 128.7(3)
N1 Dy1 Dy2 O12 -29.3(3)
O8 Dy1 Dy2 O12 47.3(3)
O7 Dy1 Dy2 O12 -123.9(3)
O9 Dy1 Dy2 O12 96.1(3)
O6 Dy1 Dy2 O12 169.9(3)
N3 Dy1 Dy2 O12 71.1(3)
O1 Dy1 Dy2 O13 173.1(6)
O2 Dy1 Dy2 O13 -84.2(3)
O5 Dy1 Dy2 O13 80.8(3)
N1 Dy1 Dy2 O13 -77.2(3)
O8 Dy1 Dy2 O13 -0.6(2)
O7 Dy1 Dy2 O13 -171.8(3)
O9 Dy1 Dy2 O13 48.2(3)
O6 Dy1 Dy2 O13 122.0(2)
N3 Dy1 Dy2 O13 23.3(3)
O1 Dy1 Dy2 N2 99.6(6)
O2 Dy1 Dy2 N2 -157.7(3)
O5 Dy1 Dy2 N2 7.3(3)
N1 Dy1 Dy2 N2 -150.7(3)
O8 Dy1 Dy2 N2 -74.1(2)
O7 Dy1 Dy2 N2 114.7(3)
O9 Dy1 Dy2 N2 -25.3(3)
O6 Dy1 Dy2 N2 48.5(3)
N3 Dy1 Dy2 N2 -50.2(3)
O1 Dy1 Dy2 O3 -66.2(6)
O2 Dy1 Dy2 O3 36.5(3)
O5 Dy1 Dy2 O3 -158.6(3)
N1 Dy1 Dy2 O3 43.4(2)
O8 Dy1 Dy2 O3 120.1(2)
O7 Dy1 Dy2 O3 -51.2(3)
O9 Dy1 Dy2 O3 168.8(3)
O6 Dy1 Dy2 O3 -117.4(2)
N3 Dy1 Dy2 O3 143.9(3)
O1 Dy1 Dy2 N4 -164.4(6)
O2 Dy1 Dy2 N4 -61.7(3)
O5 Dy1 Dy2 N4 103.3(3)
N1 Dy1 Dy2 N4 -54.7(3)
O8 Dy1 Dy2 N4 21.9(3)
O7 Dy1 Dy2 N4 -149.3(3)
O9 Dy1 Dy2 N4 70.7(3)
O6 Dy1 Dy2 N4 144.5(3)
N3 Dy1 Dy2 N4 45.8(3)
O1 Dy1 O2 C14 -10.4(8)
O5 Dy1 O2 C14 -170.7(7)
N1 Dy1 O2 C14 25.0(6)
O8 Dy1 O2 C14 102.6(6)
O7 Dy1 O2 C14 -76.7(7)
O9 Dy1 O2 C14 133.7(6)
O6 Dy1 O2 C14 -130.2(6)
N3 Dy1 O2 C14 116.2(6)
Dy2 Dy1 O2 C14 -161.6(7)
O1 Dy1 O2 Dy2 151.1(4)
O5 Dy1 O2 Dy2 -9.2(2)
N1 Dy1 O2 Dy2 -173.4(3)
O8 Dy1 O2 Dy2 -95.8(3)
O7 Dy1 O2 Dy2 84.9(3)
O9 Dy1 O2 Dy2 -64.8(4)
O6 Dy1 O2 Dy2 31.4(3)
N3 Dy1 O2 Dy2 -82.3(3)
O4 Dy2 O2 C14 20.1(7)
O5 Dy2 O2 C14 172.6(6)
O11 Dy2 O2 C14 96.6(6)
O12 Dy2 O2 C14 -51.0(5)
O13 Dy2 O2 C14 -102.1(6)
N2 Dy2 O2 C14 -160.0(5)
O3 Dy2 O2 C14 23.9(5)
N4 Dy2 O2 C14 -76.1(6)
Dy1 Dy2 O2 C14 163.3(7)
O4 Dy2 O2 Dy1 -143.3(3)
O5 Dy2 O2 Dy1 9.2(2)
O11 Dy2 O2 Dy1 -66.7(3)
O12 Dy2 O2 Dy1 145.7(3)
O13 Dy2 O2 Dy1 94.6(3)
N2 Dy2 O2 Dy1 36.7(5)
O3 Dy2 O2 Dy1 -139.4(3)
N4 Dy2 O2 Dy1 120.6(3)
O4 Dy2 N2 C30 -3.8(8)
O5 Dy2 N2 C30 -157.6(8)
O2 Dy2 N2 C30 176.3(7)
O11 Dy2 N2 C30 -83.8(8)
O12 Dy2 N2 C30 75.9(8)
O13 Dy2 N2 C30 115.2(8)
O3 Dy2 N2 C30 -10.9(11)
N4 Dy2 N2 C30 93.9(8)
Dy1 Dy2 N2 C30 -161.9(7)
O4 Dy2 N2 C31 178.2(7)
O5 Dy2 N2 C31 24.4(6)
O2 Dy2 N2 C31 -1.8(8)
O11 Dy2 N2 C31 98.2(6)
O12 Dy2 N2 C31 -102.2(6)
O13 Dy2 N2 C31 -62.9(6)
O3 Dy2 N2 C31 171.1(5)
N4 Dy2 N2 C31 -84.2(6)
Dy1 Dy2 N2 C31 20.1(6)
O1 C1 C2 C11 -1.8(14)
C10 C1 C2 C11 179.3(9)
O1 C1 C2 C3 177.0(9)
C10 C1 C2 C3 -1.9(13)
O1 Dy1 N3 O10 168(28)
O2 Dy1 N3 O10 15(28)
O5 Dy1 N3 O10 -50(28)
N1 Dy1 N3 O10 94(28)
O8 Dy1 N3 O10 48(28)
O7 Dy1 N3 O10 -106(28)
O9 Dy1 N3 O10 -132(28)
O6 Dy1 N3 O10 -113(28)
Dy2 Dy1 N3 O10 -20(28)
O1 Dy1 N3 O9 -60.2(6)
O2 Dy1 N3 O9 147.2(6)
O5 Dy1 N3 O9 82.3(6)
N1 Dy1 N3 O9 -133.9(6)
O8 Dy1 N3 O9 179.6(10)
O7 Dy1 N3 O9 26.0(16)
O6 Dy1 N3 O9 18.9(6)
Dy2 Dy1 N3 O9 111.6(6)
O1 Dy1 N3 O8 120.2(6)
O2 Dy1 N3 O8 -32.4(6)
O5 Dy1 N3 O8 -97.3(6)
N1 Dy1 N3 O8 46.5(6)
O7 Dy1 N3 O8 -153.6(12)
O9 Dy1 N3 O8 -179.6(10)
O6 Dy1 N3 O8 -160.7(6)
Dy2 Dy1 N3 O8 -68.0(6)
O4 Dy2 O3 C15 157.1(6)
O5 Dy2 O3 C15 -57.6(6)
O2 Dy2 O3 C15 -20.5(5)
O11 Dy2 O3 C15 -116.2(6)
O12 Dy2 O3 C15 67.4(6)
O13 Dy2 O3 C15 49.3(6)
N2 Dy2 O3 C15 164.1(6)
N4 Dy2 O3 C15 61.2(6)
Dy1 Dy2 O3 C15 -42.4(5)
O4 Dy2 O3 C19 -18.6(8)
O5 Dy2 O3 C19 126.7(8)
O2 Dy2 O3 C19 163.8(9)
O11 Dy2 O3 C19 68.1(8)
O12 Dy2 O3 C19 -108.3(9)
O13 Dy2 O3 C19 -126.5(8)
N2 Dy2 O3 C19 -11.6(11)
N4 Dy2 O3 C19 -114.5(8)
Dy1 Dy2 O3 C19 141.9(8)
C1 C2 C3 C4 179.5(9)
C11 C2 C3 C4 -1.7(13)
C1 C2 C3 C8 -0.8(13)
C11 C2 C3 C8 178.0(8)
O4 Dy2 N4 O14 52(13)
O5 Dy2 N4 O14 -98(13)
O2 Dy2 N4 O14 -165(13)
O11 Dy2 N4 O14 146(12)
O12 Dy2 N4 O14 117(13)
O13 Dy2 N4 O14 -73(13)
N2 Dy2 N4 O14 -20(13)
O3 Dy2 N4 O14 131(13)
Dy1 Dy2 N4 O14 -134(13)
O4 Dy2 N4 O12 -64.2(6)
O5 Dy2 N4 O12 145.7(6)
O2 Dy2 N4 O12 78.8(6)
O11 Dy2 N4 O12 29.2(17)
O13 Dy2 N4 O12 170.1(9)
N2 Dy2 N4 O12 -136.7(6)
O3 Dy2 N4 O12 14.0(6)
Dy1 Dy2 N4 O12 109.2(6)
O4 Dy2 N4 O13 125.7(6)
O5 Dy2 N4 O13 -24.4(6)
O2 Dy2 N4 O13 -91.2(6)
O11 Dy2 N4 O13 -140.9(14)
O12 Dy2 N4 O13 -170.1(9)
N2 Dy2 N4 O13 53.3(6)
O3 Dy2 N4 O13 -156.1(6)
Dy1 Dy2 N4 O13 -60.9(6)
O5 Dy2 O4 C20 40.4(13)
O2 Dy2 O4 C20 176.9(9)
O11 Dy2 O4 C20 98.8(11)
O12 Dy2 O4 C20 -113.6(11)
O13 Dy2 O4 C20 -68.5(11)
N2 Dy2 O4 C20 -3.1(11)
O3 Dy2 O4 C20 173.3(11)
N4 Dy2 O4 C20 -90.9(11)
Dy1 Dy2 O4 C20 106.9(11)
C8 C3 C4 C5 -4.0(14)
C2 C3 C4 C5 175.6(9)
O4 Dy2 O5 C33 -9.1(9)
O2 Dy2 O5 C33 -163.0(7)
O11 Dy2 O5 C33 -69.7(7)
O12 Dy2 O5 C33 137.1(7)
O13 Dy2 O5 C33 108.8(7)
N2 Dy2 O5 C33 33.0(7)
O3 Dy2 O5 C33 -127.1(7)
N4 Dy2 O5 C33 119.2(7)
Dy1 Dy2 O5 C33 -153.9(8)
O4 Dy2 O5 Dy1 144.8(3)
O2 Dy2 O5 Dy1 -9.1(2)
O11 Dy2 O5 Dy1 84.2(3)
O12 Dy2 O5 Dy1 -69.0(4)
O13 Dy2 O5 Dy1 -97.4(3)
N2 Dy2 O5 Dy1 -173.2(3)
O3 Dy2 O5 Dy1 26.8(4)
N4 Dy2 O5 Dy1 -86.9(3)
O1 Dy1 O5 C33 3.0(8)
O2 Dy1 O5 C33 164.6(6)
N1 Dy1 O5 C33 -168.7(6)
O8 Dy1 O5 C33 -107.0(6)
O7 Dy1 O5 C33 86.5(6)
O9 Dy1 O5 C33 -55.7(6)
O6 Dy1 O5 C33 21.9(6)
N3 Dy1 O5 C33 -81.2(6)
Dy2 Dy1 O5 C33 155.4(7)
O1 Dy1 O5 Dy2 -152.4(4)
O2 Dy1 O5 Dy2 9.2(2)
N1 Dy1 O5 Dy2 35.9(5)
O8 Dy1 O5 Dy2 97.6(3)
O7 Dy1 O5 Dy2 -68.9(3)
O9 Dy1 O5 Dy2 148.9(3)
O6 Dy1 O5 Dy2 -133.5(3)
N3 Dy1 O5 Dy2 123.3(3)
C3 C4 C5 C6 2.0(17)
O1 Dy1 O6 C34 148.7(7)
O2 Dy1 O6 C34 -61.7(7)
O5 Dy1 O6 C34 -19.6(6)
N1 Dy1 O6 C34 172.7(6)
O8 Dy1 O6 C34 47.5(7)
O7 Dy1 O6 C34 -120.7(7)
O9 Dy1 O6 C34 65.6(6)
N3 Dy1 O6 C34 57.4(6)
Dy2 Dy1 O6 C34 -44.3(6)
O1 Dy1 O6 C38 -22.4(9)
O2 Dy1 O6 C38 127.2(9)
O5 Dy1 O6 C38 169.2(10)
N1 Dy1 O6 C38 1.5(12)
O8 Dy1 O6 C38 -123.6(9)
O7 Dy1 O6 C38 68.2(10)
O9 Dy1 O6 C38 -105.5(10)
N3 Dy1 O6 C38 -113.8(10)
Dy2 Dy1 O6 C38 144.6(9)
C4 C5 C6 C7 0.7(18)
C5 C6 C7 C8 -1.1(17)
O1 Dy1 O7 C41 -81.6(10)
O2 Dy1 O7 C41 66.7(10)
O5 Dy1 O7 C41 135.9(10)
N1 Dy1 O7 C41 -9.0(10)
O8 Dy1 O7 C41 64(2)
O9 Dy1 O7 C41 -151.4(8)
O6 Dy1 O7 C41 -161.0(11)
N3 Dy1 O7 C41 -168.6(11)
Dy2 Dy1 O7 C41 102.6(10)
O10 N3 O8 Dy1 -178.6(9)
O9 N3 O8 Dy1 -0.4(9)
O1 Dy1 O8 N3 -63.5(6)
O2 Dy1 O8 N3 149.6(6)
O5 Dy1 O8 N3 79.9(6)
N1 Dy1 O8 N3 -132.2(6)
O7 Dy1 O8 N3 152.3(13)
O9 Dy1 O8 N3 0.2(5)
O6 Dy1 O8 N3 22.8(7)
Dy2 Dy1 O8 N3 114.6(6)
C6 C7 C8 C9 -179.9(9)
C6 C7 C8 C3 -1.2(15)
C4 C3 C8 C7 3.7(13)
C2 C3 C8 C7 -176.0(8)
C4 C3 C8 C9 -177.7(8)
C2 C3 C8 C9 2.6(13)
O10 N3 O9 Dy1 178.6(10)
O8 N3 O9 Dy1 0.4(9)
O1 Dy1 O9 N3 118.5(6)
O2 Dy1 O9 N3 -41.6(7)
O5 Dy1 O9 N3 -93.5(6)
N1 Dy1 O9 N3 50.8(6)
O8 Dy1 O9 N3 -0.2(6)
O7 Dy1 O9 N3 -169.8(6)
O6 Dy1 O9 N3 -160.6(6)
Dy2 Dy1 O9 N3 -75.1(6)
C7 C8 C9 C10 177.0(9)
C3 C8 C9 C10 -1.7(14)
C8 C9 C10 C1 -1.2(16)
O1 C1 C10 C9 -176.0(10)
C2 C1 C10 C9 3.0(15)
C12 N1 C11 C2 179.0(8)
Dy1 N1 C11 C2 2.7(14)
C1 C2 C11 N1 -7.9(14)
C3 C2 C11 N1 173.3(8)
O4 Dy2 O11 C39 -9.3(13)
O5 Dy2 O11 C39 137.2(14)
O2 Dy2 O11 C39 -153.3(14)
O12 Dy2 O11 C39 -82.0(14)
O13 Dy2 O11 C39 132.5(14)
N2 Dy2 O11 C39 61.8(14)
O3 Dy2 O11 C39 -88.1(13)
N4 Dy2 O11 C39 -103.8(18)
Dy1 Dy2 O11 C39 173.8(14)
O14 N4 O12 Dy2 -175.9(8)
O13 N4 O12 Dy2 9.2(9)
O4 Dy2 O12 N4 116.5(6)
O5 Dy2 O12 N4 -43.0(7)
O2 Dy2 O12 N4 -98.2(6)
O11 Dy2 O12 N4 -171.6(5)
O13 Dy2 O12 N4 -5.6(5)
N2 Dy2 O12 N4 46.3(6)
O3 Dy2 O12 N4 -165.4(6)
Dy1 Dy2 O12 N4 -78.1(6)
C11 N1 C12 C13 108.4(9)
Dy1 N1 C12 C13 -74.6(8)
O14 N4 O13 Dy2 175.7(8)
O12 N4 O13 Dy2 -9.2(9)
O4 Dy2 O13 N4 -60.0(6)
O5 Dy2 O13 N4 156.8(6)
O2 Dy2 O13 N4 86.9(6)
O11 Dy2 O13 N4 161.4(7)
O12 Dy2 O13 N4 5.4(5)
N2 Dy2 O13 N4 -123.9(6)
O3 Dy2 O13 N4 27.9(7)
Dy1 Dy2 O13 N4 121.7(6)
N1 C12 C13 C14 65.2(10)
N1 C12 C13 C18 -115.4(10)
C18 C13 C14 O2 178.3(8)
C12 C13 C14 O2 -2.4(12)
C18 C13 C14 C15 0.3(13)
C12 C13 C14 C15 179.7(8)
Dy1 O2 C14 C13 -44.0(10)
Dy2 O2 C14 C13 156.0(6)
Dy1 O2 C14 C15 134.0(6)
Dy2 O2 C14 C15 -26.0(9)
C19 O3 C15 C16 13.4(13)
Dy2 O3 C15 C16 -162.8(8)
C19 O3 C15 C14 -168.1(9)
Dy2 O3 C15 C14 15.7(9)
C13 C14 C15 C16 1.5(13)
O2 C14 C15 C16 -176.5(8)
C13 C14 C15 O3 -177.0(8)
O2 C14 C15 O3 5.0(11)
O3 C15 C16 C17 175.5(9)
C14 C15 C16 C17 -2.8(14)
C15 C16 C17 C18 2.3(16)
C14 C13 C18 C17 -0.8(15)
C12 C13 C18 C17 179.9(9)
C16 C17 C18 C13 -0.6(16)
Dy2 O4 C20 C21 7.1(18)
Dy2 O4 C20 C29 -168.4(8)
O4 C20 C21 C30 -3.9(15)
C29 C20 C21 C30 171.5(9)
O4 C20 C21 C22 177.6(9)
C29 C20 C21 C22 -6.9(14)
C20 C21 C22 C23 -177.9(10)
C30 C21 C22 C23 3.7(14)
C20 C21 C22 C27 7.6(13)
C30 C21 C22 C27 -170.8(8)
C21 C22 C23 C24 -178.9(10)
C27 C22 C23 C24 -4.3(15)
C22 C23 C24 C25 6.4(17)
C23 C24 C25 C26 -4.5(17)
C24 C25 C26 C27 0.7(17)
C25 C26 C27 C28 180.0(10)
C25 C26 C27 C22 1.4(15)
C23 C22 C27 C28 -178.2(10)
C21 C22 C27 C28 -3.3(14)
C23 C22 C27 C26 0.3(14)
C21 C22 C27 C26 175.3(9)
C26 C27 C28 C29 179.6(10)
C22 C27 C28 C29 -1.7(16)
C27 C28 C29 C20 2.5(17)
O4 C20 C29 C28 177.6(9)
C21 C20 C29 C28 1.8(16)
C31 N2 C30 C21 -175.3(9)
Dy2 N2 C30 C21 6.7(14)
C20 C21 C30 N2 -2.5(15)
C22 C21 C30 N2 175.9(9)
C30 N2 C31 C32 111.8(9)
Dy2 N2 C31 C32 -69.9(8)
N2 C31 C32 C37 -113.4(9)
N2 C31 C32 C33 65.7(10)
Dy2 O5 C33 C34 128.5(7)
Dy1 O5 C33 C34 -22.9(10)
Dy2 O5 C33 C32 -51.0(10)
Dy1 O5 C33 C32 157.6(6)
C37 C32 C33 O5 177.9(8)
C31 C32 C33 O5 -1.2(12)
C37 C32 C33 C34 -1.6(13)
C31 C32 C33 C34 179.3(8)
O5 C33 C34 C35 -177.5(10)
C32 C33 C34 C35 2.0(15)
O5 C33 C34 O6 2.8(12)
C32 C33 C34 O6 -177.7(8)
C38 O6 C34 C35 8.5(16)
Dy1 O6 C34 C35 -163.5(10)
C38 O6 C34 C33 -171.7(10)
Dy1 O6 C34 C33 16.3(10)
C33 C34 C35 C36 0(2)
O6 C34 C35 C36 180.0(12)
C34 C35 C36 C37 -3(2)
C35 C36 C37 C32 3(2)
C33 C32 C37 C36 -0.9(15)
C31 C32 C37 C36 178.1(10)
Dy2 O11 C39 C40 -147.9(15)
Dy1 O7 C41 C42 -140.1(8)
C47 N5 C43 C44 0.0
N5 C43 C44 C45 0.0
C43 C44 C45 C46 0.0
C44 C45 C46 C47 0.0
C45 C46 C47 N5 0.0
C43 N5 C47 C46 0.0
